data_2234919
loop_
_publ_author_name
'Andrade, L. C. R.'
'Paix\~ao, J. A.'
'de Almeida, M. J. M.'
'Tavares da Silva, E. J.'
'Fernandes Roleira, F. M.'

_publ_section_title
;
 <i>N</i>-Hexyl-3-(4-hydroxy-3,5-dimethoxyphenyl)propanamide
;
_journal_coeditor_code BT5889
_journal_issue 6
_journal_name_full 'Acta Crystallographica Section E'
_journal_page_first o1603
_journal_page_last o1604
_journal_paper_doi 10.1107/S1600536812019022
_journal_volume 68
_journal_year 2012
_chemical_formula_iupac 'C17 H27 N O4'
_chemical_formula_moiety 'C17 H27 N O4'
_chemical_formula_sum 'C17 H27 N O4'
_chemical_formula_weight 309.40
_chemical_melting_point 366.5
_chemical_name_systematic
;
<i>N</i>-Hexyl-3-(4-hydroxy-3,5-dimethoxyphenyl)propanamide
;
_space_group_IT_number 14
_space_group_name_Hall '-P 2ybc'
_symmetry_cell_setting monoclinic
_symmetry_space_group_name_Hall '-P 2ybc'
_symmetry_space_group_name_H-M 'P 1 21/c 1'
_atom_sites_solution_hydrogens geom
_atom_sites_solution_primary direct
_atom_sites_solution_secondary difmap
_audit_creation_method SHELXL-97
_cell_angle_alpha 90.00
_cell_angle_beta 91.5691(15)
_cell_angle_gamma 90.00
_cell_formula_units_Z 4
_cell_length_a 19.1126(5)
_cell_length_b 8.4086(2)
_cell_length_c 11.0715(3)
_cell_measurement_reflns_used 7386
_cell_measurement_temperature 293(2)
_cell_measurement_theta_max 23.3072
_cell_measurement_theta_min 3.0428
_cell_volume 1778.64(8)
_computing_cell_refinement 'SAINT (Bruker, 2006)'
_computing_data_collection 'SMART (Bruker, 2006)'
_computing_data_reduction 'SAINT (Bruker, 2006)'
_computing_molecular_graphics 'PLATON (Spek, 2009)'
_computing_publication_material 'SHELXL97 (Sheldrick, 2008)'
_computing_structure_refinement 'SHELXL97 (Sheldrick, 2008)'
_computing_structure_solution 'SHELXS97 (Sheldrick, 2008)'
_diffrn_ambient_temperature 293(2)
_diffrn_measured_fraction_theta_full 0.996
_diffrn_measured_fraction_theta_max 0.996
_diffrn_measurement_device_type 'Bruker APEX CCD'
_diffrn_measurement_method '\f and \w'
_diffrn_radiation_monochromator graphite
_diffrn_radiation_source 'fine-focus sealed tube'
_diffrn_radiation_type MoK\a
_diffrn_radiation_wavelength 0.71073
_diffrn_reflns_av_R_equivalents 0.0379
_diffrn_reflns_av_sigmaI/netI 0.0277
_diffrn_reflns_limit_h_max 25
_diffrn_reflns_limit_h_min -25
_diffrn_reflns_limit_k_max 9
_diffrn_reflns_limit_k_min -11
_diffrn_reflns_limit_l_max 14
_diffrn_reflns_limit_l_min -12
_diffrn_reflns_number 34604
_diffrn_reflns_theta_full 27.93
_diffrn_reflns_theta_max 27.93
_diffrn_reflns_theta_min 2.65
_exptl_absorpt_coefficient_mu 0.081
_exptl_absorpt_correction_T_max 0.865
_exptl_absorpt_correction_T_min 0.856
_exptl_absorpt_correction_type multi-scan
_exptl_absorpt_process_details '(SADABS; Sheldrick, 2000)'
_exptl_crystal_colour colourless
_exptl_crystal_density_diffrn 1.157
_exptl_crystal_density_method 'not measured'
_exptl_crystal_description prism
_exptl_crystal_F_000 672
_exptl_crystal_size_max 0.34
_exptl_crystal_size_mid 0.26
_exptl_crystal_size_min 0.19
_refine_diff_density_max 0.189
_refine_diff_density_min -0.148
_refine_ls_extinction_coef 0.014(3)
_refine_ls_extinction_expression Fc^*^=kFc[1+0.001xFc^2^\l^3^/sin(2\q)]^-1/4^
_refine_ls_extinction_method 'SHELXL97 (Sheldrick, 2008)'
_refine_ls_goodness_of_fit_ref 0.993
_refine_ls_hydrogen_treatment constr
_refine_ls_matrix_type full
_refine_ls_number_parameters 204
_refine_ls_number_reflns 4255
_refine_ls_number_restraints 0
_refine_ls_restrained_S_all 0.993
_refine_ls_R_factor_all 0.0912
_refine_ls_R_factor_gt 0.0479
_refine_ls_shift/su_max 0.000
_refine_ls_shift/su_mean 0.000
_refine_ls_structure_factor_coef Fsqd
_refine_ls_weighting_details 'calc w=1/[\s^2^(Fo^2^)+(0.0940P)^2^+0.1703P] where P=(Fo^2^+2Fc^2^)/3'
_refine_ls_weighting_scheme calc
_refine_ls_wR_factor_gt 0.1414
_refine_ls_wR_factor_ref 0.1724
_reflns_number_gt 2478
_reflns_number_total 4259
_reflns_threshold_expression I>2\s(I)
_cod_data_source_file bt5889.cif
_cod_data_source_block I
_cod_original_sg_symbol_H-M 'P 21/c'
_cod_database_code 2234919
_cod_database_fobs_code 2234919

loop_
_symmetry_equiv_pos_as_xyz
'x, y, z'
'-x, y+1/2, -z+1/2'
'-x, -y, -z'
'x, -y-1/2, z-1/2'

loop_
_atom_site_type_symbol
_atom_site_label
_atom_site_fract_x
_atom_site_fract_y
_atom_site_fract_z
_atom_site_U_iso_or_equiv
_atom_site_adp_type
_atom_site_calc_flag
_atom_site_refinement_flags
_atom_site_occupancy
_atom_site_symmetry_multiplicity
N N 0.75497(7) -0.11966(19) 0.21012(13) 0.0636(4) Uani d . 1 1
H H10 0.7363 -0.0564 0.2610 0.076 Uiso calc R 1 1
O O3 0.58084(7) 0.45097(14) 0.08943(12) 0.0698(4) Uani d . 1 1
O O4 0.67504(7) 0.49686(13) -0.08385(10) 0.0651(4) Uani d . 1 1
H H4 0.6877 0.5478 -0.0240 0.098 Uiso calc R 1 1
O O5 0.73329(7) 0.25857(15) -0.19467(11) 0.0676(4) Uani d . 1 1
O O9 0.73578(7) -0.30205(15) 0.06653(12) 0.0689(4) Uani d . 1 1
C C1 0.61840(9) 0.03560(18) 0.00631(14) 0.0507(4) Uani d . 1 1
C C2 0.58855(9) 0.16335(19) 0.06493(15) 0.0523(4) Uani d . 1 1
H H2 0.5555 0.1454 0.1236 0.063 Uiso calc R 1 1
C C3 0.60757(9) 0.31751(18) 0.03669(15) 0.0511(4) Uani d . 1 1
C C4 0.65672(9) 0.34669(18) -0.05009(14) 0.0485(4) Uani d . 1 1
C C5 0.68601(9) 0.21800(19) -0.10955(14) 0.0510(4) Uani d . 1 1
C C6 0.66706(9) 0.06345(19) -0.08136(14) 0.0528(4) Uani d . 1 1
H H6 0.6871 -0.0216 -0.1215 0.063 Uiso calc R 1 1
C C7 0.59855(9) -0.13192(19) 0.04171(16) 0.0585(5) Uani d . 1 1
H H7A 0.6098 -0.2039 -0.0234 0.070 Uiso calc R 1 1
H H7B 0.5484 -0.1368 0.0525 0.070 Uiso calc R 1 1
C C8 0.63594(9) -0.18697(19) 0.15739(15) 0.0549(4) Uani d . 1 1
H H8A 0.6284 -0.1097 0.2208 0.066 Uiso calc R 1 1
H H8B 0.6161 -0.2874 0.1826 0.066 Uiso calc R 1 1
C C9 0.71300(9) -0.20718(18) 0.14130(15) 0.0501(4) Uani d . 1 1
C C11 0.83047(10) -0.1231(3) 0.20557(19) 0.0850(7) Uani d . 1 1
H H11A 0.8472 -0.0163 0.1900 0.102 Uiso calc R 1 1
H H11B 0.8438 -0.1897 0.1385 0.102 Uiso calc R 1 1
C C12 0.86543(12) -0.1833(3) 0.3176(2) 0.0894(7) Uani d . 1 1
H H12A 0.8501 -0.2916 0.3316 0.107 Uiso calc R 1 1
H H12B 0.8508 -0.1192 0.3852 0.107 Uiso calc R 1 1
C C13 0.94383(12) -0.1808(4) 0.3140(2) 0.0967(8) Uani d . 1 1
H H13A 0.9580 -0.2479 0.2477 0.116 Uiso calc R 1 1
H H13B 0.9585 -0.0731 0.2959 0.116 Uiso calc R 1 1
C C14 0.98230(14) -0.2337(4) 0.4256(3) 0.1093(9) Uani d . 1 1
H H14A 0.9668 -0.1695 0.4927 0.131 Uiso calc R 1 1
H H14B 0.9694 -0.3430 0.4420 0.131 Uiso calc R 1 1
C C15 1.05973(14) -0.2242(4) 0.4222(3) 0.1218(11) Uani d . 1 1
H H15A 1.0751 -0.2876 0.3547 0.146 Uiso calc R 1 1
H H15B 1.0726 -0.1148 0.4064 0.146 Uiso calc R 1 1
C C16 1.09856(17) -0.2777(5) 0.5325(3) 0.1430(13) Uani d . 1 1
H H16A 1.0904 -0.3891 0.5448 0.215 Uiso calc R 1 1
H H16B 1.0828 -0.2191 0.6009 0.215 Uiso calc R 1 1
H H16C 1.1477 -0.2597 0.5232 0.215 Uiso calc R 1 1
C C33 0.52544(11) 0.4316(2) 0.1699(2) 0.0792(6) Uani d . 1 1
H H33A 0.5415 0.3707 0.2386 0.119 Uiso calc R 1 1
H H33B 0.4874 0.3767 0.1296 0.119 Uiso calc R 1 1
H H33C 0.5098 0.5340 0.1962 0.119 Uiso calc R 1 1
C C55 0.76020(12) 0.1358(3) -0.26704(19) 0.0827(6) Uani d . 1 1
H H55A 0.7222 0.0765 -0.3033 0.124 Uiso calc R 1 1
H H55B 0.7888 0.0663 -0.2178 0.124 Uiso calc R 1 1
H H55C 0.7879 0.1812 -0.3293 0.124 Uiso calc R 1 1

loop_
_atom_site_aniso_label
_atom_site_aniso_U_11
_atom_site_aniso_U_22
_atom_site_aniso_U_33
_atom_site_aniso_U_12
_atom_site_aniso_U_13
_atom_site_aniso_U_23
N 0.0518(10) 0.0748(10) 0.0642(9) -0.0007(7) 0.0016(7) -0.0170(8)
O3 0.0784(9) 0.0481(7) 0.0842(9) 0.0003(6) 0.0272(7) -0.0118(6)
O4 0.0938(10) 0.0483(7) 0.0537(7) -0.0083(6) 0.0098(6) 0.0001(5)
O5 0.0770(9) 0.0656(8) 0.0611(7) -0.0018(6) 0.0200(6) -0.0086(6)
O9 0.0729(9) 0.0600(8) 0.0742(8) -0.0011(6) 0.0102(7) -0.0160(6)
C1 0.0504(10) 0.0457(8) 0.0552(9) -0.0015(7) -0.0134(7) -0.0021(7)
C2 0.0495(10) 0.0502(9) 0.0573(9) -0.0036(7) 0.0020(8) -0.0012(8)
C3 0.0548(10) 0.0442(9) 0.0542(9) 0.0016(7) 0.0003(7) -0.0063(7)
C4 0.0572(10) 0.0426(8) 0.0456(8) -0.0020(7) -0.0018(7) -0.0009(7)
C5 0.0501(10) 0.0564(9) 0.0465(8) 0.0004(7) -0.0017(7) -0.0027(7)
C6 0.0567(11) 0.0459(9) 0.0555(9) 0.0053(7) -0.0059(8) -0.0087(7)
C7 0.0545(11) 0.0464(9) 0.0740(11) -0.0066(7) -0.0105(8) -0.0046(8)
C8 0.0560(11) 0.0468(9) 0.0619(10) -0.0064(7) 0.0044(8) 0.0031(8)
C9 0.0576(11) 0.0419(8) 0.0508(9) 0.0010(7) 0.0026(7) 0.0053(7)
C11 0.0564(13) 0.1206(19) 0.0779(13) -0.0055(12) 0.0030(10) -0.0124(13)
C12 0.0622(14) 0.1089(18) 0.0967(16) -0.0005(12) -0.0056(12) 0.0081(14)
C13 0.0641(15) 0.133(2) 0.0928(16) 0.0082(13) -0.0021(12) -0.0075(15)
C14 0.0774(18) 0.138(2) 0.112(2) 0.0045(16) -0.0112(15) 0.0073(18)
C15 0.0728(18) 0.184(3) 0.108(2) 0.0236(18) -0.0101(15) -0.012(2)
C16 0.104(2) 0.209(4) 0.115(2) 0.016(2) -0.0206(19) 0.005(2)
C33 0.0720(14) 0.0728(13) 0.0943(14) -0.0026(10) 0.0296(11) -0.0245(12)
C55 0.0834(16) 0.0945(16) 0.0711(12) 0.0065(12) 0.0193(11) -0.0207(12)

loop_
_atom_type_symbol
_atom_type_description
_atom_type_scat_dispersion_real
_atom_type_scat_dispersion_imag
_atom_type_scat_source
C C 0.0033 0.0016 'International Tables Vol C Tables 4.2.6.8 and 6.1.1.4'
H H 0.0000 0.0000 'International Tables Vol C Tables 4.2.6.8 and 6.1.1.4'
N N 0.0061 0.0033 'International Tables Vol C Tables 4.2.6.8 and 6.1.1.4'
O O 0.0106 0.0060 'International Tables Vol C Tables 4.2.6.8 and 6.1.1.4'

loop_
_geom_angle_atom_site_label_1
_geom_angle_atom_site_label_2
_geom_angle_atom_site_label_3
_geom_angle
C9 N C11 124.19(16)
C9 N H10 117.9
C11 N H10 117.9
C3 O3 C33 117.97(14)
C4 O4 H4 109.5
C5 O5 C55 117.83(15)
C6 C1 C2 119.40(15)
C6 C1 C7 121.18(15)
C2 C1 C7 119.40(16)
C3 C2 C1 120.40(16)
C3 C2 H2 119.8
C1 C2 H2 119.8
O3 C3 C4 114.75(14)
O3 C3 C2 124.57(16)
C4 C3 C2 120.68(15)
O4 C4 C3 122.55(14)
O4 C4 C5 118.68(15)
C3 C4 C5 118.68(14)
O5 C5 C6 124.80(15)
O5 C5 C4 114.47(14)
C6 C5 C4 120.73(16)
C1 C6 C5 120.10(15)
C1 C6 H6 119.9
C5 C6 H6 119.9
C1 C7 C8 112.70(13)
C1 C7 H7A 109.1
C8 C7 H7A 109.1
C1 C7 H7B 109.1
C8 C7 H7B 109.1
H7A C7 H7B 107.8
C9 C8 C7 112.03(14)
C9 C8 H8A 109.2
C7 C8 H8A 109.2
C9 C8 H8B 109.2
C7 C8 H8B 109.2
H8A C8 H8B 107.9
O9 C9 N 121.86(16)
O9 C9 C8 121.18(15)
N C9 C8 116.96(15)
N C11 C12 113.90(19)
N C11 H11A 108.8
C12 C11 H11A 108.8
N C11 H11B 108.8
C12 C11 H11B 108.8
H11A C11 H11B 107.7
C11 C12 C13 113.6(2)
C11 C12 H12A 108.8
C13 C12 H12A 108.8
C11 C12 H12B 108.8
C13 C12 H12B 108.8
H12A C12 H12B 107.7
C14 C13 C12 116.4(2)
C14 C13 H13A 108.2
C12 C13 H13A 108.2
C14 C13 H13B 108.2
C12 C13 H13B 108.2
H13A C13 H13B 107.3
C15 C14 C13 115.7(2)
C15 C14 H14A 108.4
C13 C14 H14A 108.4
C15 C14 H14B 108.4
C13 C14 H14B 108.4
H14A C14 H14B 107.4
C16 C15 C14 116.1(3)
C16 C15 H15A 108.3
C14 C15 H15A 108.3
C16 C15 H15B 108.3
C14 C15 H15B 108.3
H15A C15 H15B 107.4
C15 C16 H16A 109.5
C15 C16 H16B 109.5
H16A C16 H16B 109.5
C15 C16 H16C 109.5
H16A C16 H16C 109.5
H16B C16 H16C 109.5
O3 C33 H33A 109.5
O3 C33 H33B 109.5
H33A C33 H33B 109.5
O3 C33 H33C 109.5
H33A C33 H33C 109.5
H33B C33 H33C 109.5
O5 C55 H55A 109.5
O5 C55 H55B 109.5
H55A C55 H55B 109.5
O5 C55 H55C 109.5
H55A C55 H55C 109.5
H55B C55 H55C 109.5

loop_
_geom_bond_atom_site_label_1
_geom_bond_atom_site_label_2
_geom_bond_distance
N C9 1.316(2)
N C11 1.446(2)
N H10 0.8600
O3 C3 1.3703(19)
O3 C33 1.412(2)
O4 C4 1.3653(19)
O4 H4 0.8200
O5 C5 1.367(2)
O5 C55 1.412(2)
O9 C9 1.2373(19)
C1 C6 1.383(2)
C1 C2 1.386(2)
C1 C7 1.513(2)
C2 C3 1.384(2)
C2 H2 0.9300
C3 C4 1.384(2)
C4 C5 1.392(2)
C5 C6 1.387(2)
C6 H6 0.9300
C7 C8 1.522(2)
C7 H7A 0.9700
C7 H7B 0.9700
C8 C9 1.498(2)
C8 H8A 0.9700
C8 H8B 0.9700
C11 C12 1.482(3)
C11 H11A 0.9700
C11 H11B 0.9700
C12 C13 1.500(3)
C12 H12A 0.9700
C12 H12B 0.9700
C13 C14 1.489(3)
C13 H13A 0.9700
C13 H13B 0.9700
C14 C15 1.484(3)
C14 H14A 0.9700
C14 H14B 0.9700
C15 C16 1.481(4)
C15 H15A 0.9700
C15 H15B 0.9700
C16 H16A 0.9600
C16 H16B 0.9600
C16 H16C 0.9600
C33 H33A 0.9600
C33 H33B 0.9600
C33 H33C 0.9600
C55 H55A 0.9600
C55 H55B 0.9600
C55 H55C 0.9600

loop_
_geom_hbond_atom_site_label_D
_geom_hbond_atom_site_label_H
_geom_hbond_atom_site_label_A
_geom_hbond_site_symmetry_A
_geom_hbond_distance_DH
_geom_hbond_distance_HA
_geom_hbond_distance_DA
_geom_hbond_angle_DHA
N H10 O4 4_566 0.86 2.16 2.9655(19) 155.1
N H10 O5 4_566 0.86 2.55 3.244(2) 138.1
O4 H4 O9 1_565 0.82 1.84 2.6216(17) 158.3

loop_
_geom_torsion_atom_site_label_1
_geom_torsion_atom_site_label_2
_geom_torsion_atom_site_label_3
_geom_torsion_atom_site_label_4
_geom_torsion
C6 C1 C2 C3 -0.4(2)
C7 C1 C2 C3 177.97(15)
C33 O3 C3 C4 173.79(16)
C33 O3 C3 C2 -6.2(3)
C1 C2 C3 O3 179.82(15)
C1 C2 C3 C4 -0.2(2)
O3 C3 C4 O4 -2.5(2)
C2 C3 C4 O4 177.49(14)
O3 C3 C4 C5 -179.18(14)
C2 C3 C4 C5 0.8(2)
C55 O5 C5 C6 6.1(2)
C55 O5 C5 C4 -173.98(16)
O4 C4 C5 O5 2.4(2)
C3 C4 C5 O5 179.19(14)
O4 C4 C5 C6 -177.66(15)
C3 C4 C5 C6 -0.8(2)
C2 C1 C6 C5 0.4(2)
C7 C1 C6 C5 -177.97(14)
O5 C5 C6 C1 -179.81(14)
C4 C5 C6 C1 0.2(2)
C6 C1 C7 C8 99.72(18)
C2 C1 C7 C8 -78.67(19)
C1 C7 C8 C9 -67.73(19)
C11 N C9 O9 0.6(3)
C11 N C9 C8 -179.38(17)
C7 C8 C9 O9 -60.08(19)
C7 C8 C9 N 119.90(16)
C9 N C11 C12 -115.0(2)
N C11 C12 C13 -177.8(2)
C11 C12 C13 C14 177.6(2)
C12 C13 C14 C15 -177.6(3)
C13 C14 C15 C16 -179.6(3)

loop_
_cod_related_entry_id
_cod_related_entry_database
_cod_related_entry_code
1 ChemSpider 30657731
